data_4332510
loop_
_publ_author_name
'Wang, Hong'
'Wang, Yaorong'
'Chan, Hoi-Shan'
'Xie, Zuowei'

_publ_section_title
;
 Synthesis, Structural Characterization, Reactivity, and Thermal Stability
 of [\h5:\s-Me2C(C5H4)(C2B10H10)]Ti(R)(NMe2)
;
_journal_issue 14
_journal_name_full 'Inorganic Chemistry'
_journal_page_first 5675
_journal_page_last 5683
_journal_paper_doi 10.1021/ic0604664
_journal_volume 45
_journal_year 2006
_chemical_formula_sum 'C32 H67 B20 N2 O2 Ti2'
_chemical_formula_weight 823.88
_chemical_name_systematic
; 
 ? 
;
_space_group_IT_number 15
_symmetry_cell_setting monoclinic
_symmetry_space_group_name_Hall '-C 2yc'
_symmetry_space_group_name_H-M 'C 1 2/c 1'
_atom_sites_solution_hydrogens geom
_atom_sites_solution_primary direct
_atom_sites_solution_secondary difmap
_audit_creation_method SHELXL-97
_cell_angle_alpha 90.00
_cell_angle_beta 98.658(2)
_cell_angle_gamma 90.00
_cell_formula_units_Z 4
_cell_length_a 16.8623(11)
_cell_length_b 18.2661(12)
_cell_length_c 15.4367(10)
_cell_measurement_temperature 293(2)
_cell_volume 4700.5(5)
_computing_cell_refinement 'Bruker SMART'
_computing_data_collection 'Bruker SMART'
_computing_data_reduction 'Bruker SHELXTL'
_computing_molecular_graphics 'Bruker SHELXTL'
_computing_publication_material 'Bruker SHELXTL'
_computing_structure_refinement 'SHELXL-97 (Sheldrick, 1997)'
_computing_structure_solution 'SHELXS-97 (Sheldrick, 1990)'
_diffrn_ambient_temperature 293(2)
_diffrn_measured_fraction_theta_full 1.000
_diffrn_measured_fraction_theta_max 1.000
_diffrn_measurement_device_type 'Rigaku IP'
_diffrn_measurement_method 'phi and omega scans'
_diffrn_radiation_monochromator graphite
_diffrn_radiation_source 'fine-focus sealed tube'
_diffrn_radiation_type MoK\a
_diffrn_radiation_wavelength 0.71073
_diffrn_reflns_av_R_equivalents 0.0264
_diffrn_reflns_av_sigmaI/netI 0.0244
_diffrn_reflns_limit_h_max 16
_diffrn_reflns_limit_h_min -20
_diffrn_reflns_limit_k_max 21
_diffrn_reflns_limit_k_min -21
_diffrn_reflns_limit_l_max 17
_diffrn_reflns_limit_l_min -18
_diffrn_reflns_number 12486
_diffrn_reflns_theta_full 25.00
_diffrn_reflns_theta_max 25.00
_diffrn_reflns_theta_min 2.01
_exptl_absorpt_coefficient_mu 0.372
_exptl_absorpt_correction_T_max 1.0000
_exptl_absorpt_correction_T_min 0.8078
_exptl_absorpt_correction_type abscor
_exptl_crystal_colour green
_exptl_crystal_density_diffrn 1.164
_exptl_crystal_density_method 'not measured'
_exptl_crystal_description prism
_exptl_crystal_F_000 1732
_exptl_crystal_size_max 0.60
_exptl_crystal_size_mid 0.50
_exptl_crystal_size_min 0.30
_refine_diff_density_max 0.935
_refine_diff_density_min -0.737
_refine_diff_density_rms 0.085
_refine_ls_extinction_method none
_refine_ls_goodness_of_fit_ref 1.012
_refine_ls_hydrogen_treatment riding
_refine_ls_matrix_type full
_refine_ls_number_parameters 281
_refine_ls_number_reflns 4144
_refine_ls_number_restraints 13
_refine_ls_restrained_S_all 1.017
_refine_ls_R_factor_all 0.1132
_refine_ls_R_factor_gt 0.0866
_refine_ls_shift/su_max 0.062
_refine_ls_shift/su_mean 0.005
_refine_ls_structure_factor_coef Fsqd
_refine_ls_weighting_details 'calc w=1/[\s^2^(Fo^2^)+(0.1714P)^2^+9.6710P] where P=(Fo^2^+2Fc^2^)/3'
_refine_ls_weighting_scheme calc
_refine_ls_wR_factor_gt 0.2489
_refine_ls_wR_factor_ref 0.2884
_reflns_number_gt 2853
_reflns_number_total 4144
_reflns_threshold_expression >2sigma(I)
_cod_data_source_file ic0604664sup1.cif
_cod_data_source_block 6(2thf)
_cod_original_sg_symbol_H-M C2/c
_cod_database_code 4332510

loop_
_symmetry_equiv_pos_as_xyz
'x, y, z'
'-x, y, -z+1/2'
'x+1/2, y+1/2, z'
'-x+1/2, y+1/2, -z+1/2'
'-x, -y, -z'
'x, -y, z-1/2'
'-x+1/2, -y+1/2, -z'
'x+1/2, -y+1/2, z-1/2'

loop_
_atom_site_label
_atom_site_type_symbol
_atom_site_fract_x
_atom_site_fract_y
_atom_site_fract_z
_atom_site_U_iso_or_equiv
_atom_site_adp_type
_atom_site_occupancy
_atom_site_symmetry_multiplicity
_atom_site_calc_flag
_atom_site_refinement_flags
_atom_site_disorder_assembly
_atom_site_disorder_group
Ti1 Ti 0.959639(8) 0.782696(7) 0.826503(7) 0.07213(4) Uani 1 1 d D . .
N1' N 1.0000 0.69933(4) 0.7500 0.0703(2) Uani 1 2 d S . .
N1 N 1.0000 0.87036(3) 0.7500 0.1014(4) Uani 1 2 d SD . .
C2 C 0.99216(3) 0.80797(4) 1.04676(3) 0.06077(17) Uani 1 1 d . . .
C1 C 1.03645(3) 0.81244(3) 0.95405(3) 0.05589(16) Uani 1 1 d . . .
C3 C 0.90062(4) 0.78740(5) 1.03120(5) 0.0823(3) Uani 1 1 d . . .
C4 C 0.85150(4) 0.85008(6) 1.06469(5) 0.1179(3) Uani 1 1 d . . .
H4A H 0.7956 0.8373 1.0556 0.177 Uiso 1 1 calc R . .
H4B H 0.8591 0.8942 1.0332 0.177 Uiso 1 1 calc R . .
H4C H 0.8693 0.8577 1.1261 0.177 Uiso 1 1 calc R . .
C5 C 0.88604(5) 0.71710(6) 1.08130(7) 0.1379(4) Uani 1 1 d . . .
H5A H 0.8299 0.7053 1.0712 0.207 Uiso 1 1 calc R . .
H5B H 0.9031 0.7245 1.1429 0.207 Uiso 1 1 calc R . .
H5C H 0.9160 0.6776 1.0611 0.207 Uiso 1 1 calc R . .
C6 C 0.87382(4) 0.77701(4) 0.93448(5) 0.0818(2) Uani 1 1 d . . .
C7 C 0.84488(5) 0.83290(6) 0.87311(5) 0.1163(3) Uani 1 1 d . . .
H7A H 0.8371 0.8845 0.8870 0.140 Uiso 1 1 calc R . .
C8 C 0.82008(6) 0.79963(7) 0.79322(7) 0.1657(5) Uani 1 1 d . . .
H8A H 0.7925 0.8243 0.7409 0.199 Uiso 1 1 calc R . .
C9 C 0.83223(5) 0.72605(6) 0.80130(7) 0.1434(4) Uani 1 1 d . . .
H9A H 0.8151 0.6898 0.7555 0.172 Uiso 1 1 calc R . .
C10 C 0.86680(5) 0.70993(5) 0.88691(7) 0.1080(3) Uani 1 1 d . . .
H10A H 0.8767 0.6609 0.9118 0.130 Uiso 1 1 calc R . .
C12' C 1.04782(5) 0.65337(5) 0.81478(4) 0.0975(3) Uani 1 1 d . . .
H12A H 1.0692 0.6130 0.7859 0.146 Uiso 1 1 calc R . .
H12B H 1.0147 0.6352 0.8555 0.146 Uiso 1 1 calc R . .
H12C H 1.0911 0.6816 0.8457 0.146 Uiso 1 1 calc R . .
C12 C 0.96442(8) 0.94277(4) 0.74297(10) 0.1006(7) Uani 0.50 1 d PD . .
C11 C 0.91579(4) 0.85676(7) 0.72696(8) 0.1433(6) Uani 0.50 1 d PD . .
B6 B 1.01794(4) 0.89066(4) 1.00867(4) 0.0679(2) Uani 1 1 d . . .
H6 H 0.9740 0.9315 0.9793 0.081 Uiso 1 1 calc R . .
B11 B 1.03289(5) 0.86924(5) 1.12277(4) 0.0791(3) Uani 1 1 d . . .
H11 H 0.9990 0.8969 1.1688 0.095 Uiso 1 1 calc R . .
B7 B 1.05829(5) 0.77590(5) 1.13352(4) 0.0731(2) Uani 1 1 d . . .
H7 H 1.0411 0.7420 1.1866 0.088 Uiso 1 1 calc R . .
B3 B 1.05794(4) 0.74125(4) 1.02641(4) 0.0635(2) Uani 1 1 d . . .
H3 H 1.0395 0.6847 1.0088 0.076 Uiso 1 1 calc R . .
B5 B 1.10973(4) 0.87862(5) 0.97152(5) 0.0721(2) Uani 1 1 d . . .
H5 H 1.1271 0.9127 0.9187 0.087 Uiso 1 1 calc R . .
B10 B 1.10799(5) 0.91434(5) 1.07729(5) 0.0798(3) Uani 1 1 d . . .
H10 H 1.1236 0.9716 1.0938 0.096 Uiso 1 1 calc R . .
B12 B 1.13322(5) 0.84175(5) 1.15335(5) 0.0794(3) Uani 1 1 d . . .
H12 H 1.1657 0.8514 1.2196 0.095 Uiso 1 1 calc R . .
B8 B 1.14946(5) 0.76191(5) 1.09366(5) 0.0744(3) Uani 1 1 d . . .
H8 H 1.1922 0.7191 1.1203 0.089 Uiso 1 1 calc R . .
B4 B 1.13430(4) 0.78510(5) 0.98134(5) 0.0706(2) Uani 1 1 d . . .
H4 H 1.1674 0.7574 0.9345 0.085 Uiso 1 1 calc R . .
B9 B 1.18207(5) 0.84805(5) 1.06002(5) 0.0797(3) Uani 1 1 d . . .
H9 H 1.2461 0.8619 1.0652 0.096 Uiso 1 1 calc R . .
O1 O 0.58537(5) 0.95510(7) 0.65687(6) 0.4226(14) Uani 1 1 d D . .
C31 C 0.62069(7) 1.00518(11) 0.59502(13) 0.446(4) Uani 0.50 1 d PD A 1
C31' C 0.62671(7) 0.97436(13) 0.57962(10) 0.397(3) Uani 0.50 1 d PD A 2
C32 C 0.71195(5) 0.99701(9) 0.62090(6) 0.4872(16) Uani 1 1 d D . .
H32A H 0.7413 1.0362 0.5975 0.585 Uiso 1 1 calc R A 1
H32B H 0.7313 0.9500 0.6036 0.585 Uiso 1 1 calc R A 1
C33 C 0.71481(6) 1.00319(7) 0.72125(6) 0.454(2) Uani 1 1 d D A .
H33A H 0.7649 0.9837 0.7517 0.545 Uiso 1 1 calc R . .
H33B H 0.7099 1.0539 0.7384 0.545 Uiso 1 1 calc R . .
C34 C 0.64320(7) 0.95788(9) 0.74272(10) 0.446(3) Uani 1 1 d D A .
H34A H 0.6601 0.9090 0.7619 0.536 Uiso 1 1 calc R . .
H34B H 0.6184 0.9813 0.7883 0.536 Uiso 1 1 calc R . .

loop_
_atom_site_aniso_label
_atom_site_aniso_U_11
_atom_site_aniso_U_22
_atom_site_aniso_U_33
_atom_site_aniso_U_23
_atom_site_aniso_U_13
_atom_site_aniso_U_12
Ti1 0.09140(8) 0.08304(7) 0.03547(5) -0.00762(5) -0.01152(5) 0.00743(6)
N1' 0.0763(4) 0.0721(4) 0.0594(4) 0.000 0.0005(4) 0.000
N1 0.2230(10) 0.0518(4) 0.0246(3) 0.000 0.0030(4) 0.000
C2 0.0543(3) 0.0966(4) 0.0323(2) 0.0000(3) 0.0092(2) 0.0062(3)
C1 0.0540(3) 0.0842(3) 0.0301(2) 0.0007(2) 0.0082(2) 0.0033(3)
C3 0.0576(3) 0.1302(6) 0.0609(3) 0.0001(4) 0.0152(3) -0.0040(4)
C4 0.0588(3) 0.2155(9) 0.0812(4) -0.0363(5) 0.0169(3) 0.0266(5)
C5 0.0865(5) 0.2048(9) 0.1222(6) 0.0556(6) 0.0154(5) -0.0449(5)
C6 0.0538(3) 0.1126(5) 0.0755(4) -0.0177(4) -0.0016(3) 0.0007(3)
C7 0.1046(5) 0.1530(7) 0.0775(5) -0.0282(5) -0.0311(4) 0.0473(5)
C8 0.1243(6) 0.2513(11) 0.0979(6) -0.0668(6) -0.0600(5) 0.0708(7)
C9 0.0784(5) 0.2136(8) 0.1277(6) -0.0970(5) -0.0189(5) -0.0205(5)
C10 0.0688(4) 0.1203(6) 0.1371(7) -0.0391(5) 0.0225(4) -0.0268(4)
C12' 0.1198(5) 0.1178(5) 0.0540(3) 0.0070(4) 0.0101(4) 0.0267(5)
C12 0.1634(17) 0.0864(8) 0.0504(6) -0.0100(7) 0.0115(10) 0.0075(8)
C11 0.2338(13) 0.1263(10) 0.0953(7) -0.0603(7) 0.1077(7) -0.0869(10)
B6 0.0694(4) 0.0803(4) 0.0493(3) -0.0031(3) -0.0059(3) 0.0115(3)
B11 0.0779(4) 0.1145(5) 0.0432(3) -0.0220(3) 0.0040(3) 0.0150(4)
B7 0.0785(4) 0.1098(5) 0.0295(3) 0.0130(3) 0.0033(3) 0.0069(4)
B3 0.0672(4) 0.0806(4) 0.0424(3) 0.0027(3) 0.0076(3) 0.0089(3)
B5 0.0681(4) 0.0931(5) 0.0520(3) 0.0145(3) -0.0011(3) -0.0095(4)
B10 0.0782(4) 0.0850(5) 0.0680(4) -0.0071(4) -0.0151(4) 0.0025(4)
B12 0.0764(4) 0.1109(6) 0.0446(3) -0.0017(4) -0.0113(3) 0.0076(4)
B8 0.0658(4) 0.0981(5) 0.0545(4) 0.0118(4) -0.0059(3) 0.0115(4)
B4 0.0550(3) 0.1053(5) 0.0529(3) -0.0038(4) 0.0130(3) 0.0090(4)
B9 0.0585(4) 0.1122(6) 0.0639(4) 0.0097(4) -0.0056(3) -0.0005(4)
O1 0.2711(18) 0.3441(18) 0.654(3) -0.173(2) 0.073(2) -0.0539(16)
C31 0.298(4) 0.236(3) 0.777(12) 0.174(4) -0.003(6) -0.126(3)
C31' 0.490(5) 0.0856(16) 0.694(7) -0.075(3) 0.341(4) -0.003(2)
C32 0.4109(19) 0.1377(13) 1.023(4) -0.051(2) 0.4661(18) -0.0088(14)
C33 0.1246(11) 0.2209(13) 0.975(6) -0.252(2) -0.052(2) 0.0438(11)
C34 0.342(3) 0.2104(18) 0.801(6) 0.043(3) 0.134(4) 0.1208(17)

loop_
_atom_type_symbol
_atom_type_description
_atom_type_scat_dispersion_real
_atom_type_scat_dispersion_imag
_atom_type_scat_source
C C 0.0033 0.0016 'International Tables Vol C Tables 4.2.6.8 and 6.1.1.4'
H H 0.0000 0.0000 'International Tables Vol C Tables 4.2.6.8 and 6.1.1.4'
B B 0.0013 0.0007 'International Tables Vol C Tables 4.2.6.8 and 6.1.1.4'
N N 0.0061 0.0033 'International Tables Vol C Tables 4.2.6.8 and 6.1.1.4'
Ti Ti 0.2776 0.4457 'International Tables Vol C Tables 4.2.6.8 and 6.1.1.4'
O O 0.0106 0.0060 'International Tables Vol C Tables 4.2.6.8 and 6.1.1.4'

loop_
_geom_angle_atom_site_label_1
_geom_angle_atom_site_label_2
_geom_angle_atom_site_label_3
_geom_angle
_geom_angle_site_symmetry_1
_geom_angle_site_symmetry_3
C11 Ti1 N1' 99.44(4) . .
C11 Ti1 N1 39.30(2) . .
N1' Ti1 N1 94.279(18) . .
C11 Ti1 C1 125.27(4) . .
N1' Ti1 C1 118.245(17) . .
N1 Ti1 C1 96.427(17) . .
C11 Ti1 C8 61.59(4) . .
N1' Ti1 C8 111.74(3) . .
N1 Ti1 C8 99.81(3) . .
C1 Ti1 C8 125.69(3) . .
C11 Ti1 C10 118.23(3) . .
N1' Ti1 C10 96.00(3) . .
N1 Ti1 C10 156.87(2) . .
C1 Ti1 C10 96.85(3) . .
C8 Ti1 C10 57.11(4) . .
C11 Ti1 C7 75.92(4) . .
N1' Ti1 C7 143.70(2) . .
N1 Ti1 C7 102.70(3) . .
C1 Ti1 C7 91.71(2) . .
C8 Ti1 C7 34.18(3) . .
C10 Ti1 C7 58.06(3) . .
C11 Ti1 C9 87.15(4) . .
N1' Ti1 C9 87.34(3) . .
N1 Ti1 C9 126.02(3) . .
C1 Ti1 C9 129.63(3) . .
C8 Ti1 C9 33.59(4) . .
C10 Ti1 C9 34.38(3) . .
C7 Ti1 C9 56.72(4) . .
C11 Ti1 C6 111.02(3) . .
N1' Ti1 C6 130.35(2) . .
N1 Ti1 C6 133.91(2) . .
C1 Ti1 C6 74.19(2) . .
C8 Ti1 C6 57.47(3) . .
C10 Ti1 C6 35.13(3) . .
C7 Ti1 C6 35.23(3) . .
C9 Ti1 C6 57.32(3) . .
C11 Ti1 Ti1 63.88(3) . 2_756
N1' Ti1 Ti1 46.422(15) . 2_756
N1 Ti1 Ti1 47.857(10) . 2_756
C1 Ti1 Ti1 115.670(17) . 2_756
C8 Ti1 Ti1 113.53(3) . 2_756
C10 Ti1 Ti1 138.22(2) . 2_756
C7 Ti1 Ti1 139.37(2) . 2_756
C9 Ti1 Ti1 113.12(3) . 2_756
C6 Ti1 Ti1 170.140(18) . 2_756
C12' N1' C12' 109.43(8) 2_756 .
C12' N1' Ti1 127.73(4) 2_756 .
C12' N1' Ti1 103.00(3) . .
C12' N1' Ti1 103.00(3) 2_756 2_756
C12' N1' Ti1 127.73(4) . 2_756
Ti1 N1' Ti1 87.16(3) . 2_756
C11 N1 C11 160.03(11) . 2_756
C11 N1 C12 75.87(7) . .
C11 N1 C12 124.08(8) 2_756 .
C11 N1 C12 124.08(8) . 2_756
C11 N1 C12 75.87(7) 2_756 2_756
C12 N1 C12 48.33(10) . 2_756
C11 N1 Ti1 96.77(5) . 2_756
C11 N1 Ti1 67.98(5) 2_756 2_756
C12 N1 Ti1 142.80(6) . 2_756
C12 N1 Ti1 123.81(6) 2_756 2_756
C11 N1 Ti1 67.98(5) . .
C11 N1 Ti1 96.77(5) 2_756 .
C12 N1 Ti1 123.81(6) . .
C12 N1 Ti1 142.80(6) 2_756 .
Ti1 N1 Ti1 84.286(19) 2_756 .
C3 C2 B11 123.46(5) . .
C3 C2 B6 117.11(5) . .
B11 C2 B6 63.50(4) . .
C3 C2 B3 116.83(6) . .
B11 C2 B3 113.12(5) . .
B6 C2 B3 111.29(5) . .
C3 C2 B7 123.15(5) . .
B11 C2 B7 62.28(4) . .
B6 C2 B7 113.83(5) . .
B3 C2 B7 62.31(4) . .
C3 C2 C1 115.18(4) . .
B11 C2 C1 111.44(5) . .
B6 C2 C1 60.17(4) . .
B3 C2 C1 60.24(4) . .
B7 C2 C1 110.82(5) . .
B6 C1 C2 59.56(4) . .
B6 C1 B4 111.24(5) . .
C2 C1 B4 107.77(4) . .
B6 C1 B3 110.36(4) . .
C2 C1 B3 59.75(4) . .
B4 C1 B3 61.22(4) . .
B6 C1 B5 61.07(4) . .
C2 C1 B5 107.20(4) . .
B4 C1 B5 61.60(4) . .
B3 C1 B5 110.72(4) . .
B6 C1 Ti1 120.54(4) . .
C2 C1 Ti1 116.92(3) . .
B4 C1 Ti1 123.33(4) . .
B3 C1 Ti1 115.02(4) . .
B5 C1 Ti1 127.66(4) . .
C6 C3 C5 110.28(7) . .
C6 C3 C4 109.19(6) . .
C5 C3 C4 108.41(7) . .
C6 C3 C2 108.84(6) . .
C5 C3 C2 110.52(6) . .
C4 C3 C2 109.58(6) . .
C10 C6 C7 106.23(7) . .
C10 C6 C3 127.52(7) . .
C7 C6 C3 126.12(7) . .
C10 C6 Ti1 71.76(5) . .
C7 C6 Ti1 71.68(5) . .
C3 C6 Ti1 124.64(5) . .
C8 C7 C6 107.75(9) . .
C8 C7 Ti1 73.00(6) . .
C6 C7 Ti1 73.10(5) . .
C9 C8 C7 109.33(9) . .
C9 C8 Ti1 73.66(6) . .
C7 C8 Ti1 72.81(6) . .
C8 C9 C10 109.33(9) . .
C8 C9 Ti1 72.76(6) . .
C10 C9 Ti1 72.32(5) . .
C9 C10 C6 107.31(8) . .
C9 C10 Ti1 73.31(6) . .
C6 C10 Ti1 73.11(5) . .
C12 C12 N1 65.83(5) 2_756 .
C12 C12 C11 117.35(5) 2_756 .
N1 C12 C11 51.63(4) . .
N1 C11 C12 52.49(5) . .
N1 C11 Ti1 72.72(4) . .
C12 C11 Ti1 111.41(6) . .
C2 B6 C1 60.27(4) . .
C2 B6 B5 106.70(5) . .
C1 B6 B5 59.72(4) . .
C2 B6 B10 104.54(5) . .
C1 B6 B10 107.17(5) . .
B5 B6 B10 60.22(4) . .
C2 B6 B11 57.97(4) . .
C1 B6 B11 107.10(5) . .
B5 B6 B11 107.24(5) . .
B10 B6 B11 58.79(4) . .
C2 B11 B10 106.08(5) . .
C2 B11 B7 59.45(4) . .
B10 B11 B7 108.33(6) . .
C2 B11 B12 105.73(6) . .
B10 B11 B12 61.04(5) . .
B7 B11 B12 59.19(5) . .
C2 B11 B6 58.53(4) . .
B10 B11 B6 60.17(4) . .
B7 B11 B6 107.57(5) . .
B12 B11 B6 108.34(6) . .
C2 B7 B12 105.76(5) . .
C2 B7 B8 106.07(5) . .
B12 B7 B8 60.76(5) . .
C2 B7 B11 58.27(4) . .
B12 B7 B11 60.41(5) . .
B8 B7 B11 108.72(6) . .
C2 B7 B3 58.75(4) . .
B12 B7 B3 108.19(6) . .
B8 B7 B3 60.08(4) . .
B11 B7 B3 106.97(5) . .
C2 B3 C1 60.01(4) . .
C2 B3 B4 106.49(5) . .
C1 B3 B4 59.32(4) . .
C2 B3 B8 105.88(5) . .
C1 B3 B8 107.50(5) . .
B4 B3 B8 60.33(4) . .
C2 B3 B7 58.94(4) . .
C1 B3 B7 107.92(5) . .
B4 B3 B7 108.01(5) . .
B8 B3 B7 59.65(4) . .
C1 B5 B6 59.21(4) . .
C1 B5 B4 59.04(4) . .
B6 B5 B4 107.67(6) . .
C1 B5 B10 107.08(5) . .
B6 B5 B10 60.61(4) . .
B4 B5 B10 108.44(5) . .
C1 B5 B9 107.05(6) . .
B6 B5 B9 109.09(5) . .
B4 B5 B9 60.24(5) . .
B10 B5 B9 60.65(5) . .
B11 B10 B5 108.20(6) . .
B11 B10 B6 61.05(4) . .
B5 B10 B6 59.17(4) . .
B11 B10 B12 59.90(5) . .
B5 B10 B12 107.44(6) . .
B6 B10 B12 108.14(6) . .
B11 B10 B9 107.81(6) . .
B5 B10 B9 60.13(4) . .
B6 B10 B9 107.53(6) . .
B12 B10 B9 59.40(5) . .
B7 B12 B11 60.40(5) . .
B7 B12 B9 108.49(6) . .
B11 B12 B9 108.06(5) . .
B7 B12 B8 60.19(5) . .
B11 B12 B8 108.27(5) . .
B9 B12 B8 60.09(5) . .
B7 B12 B10 107.71(5) . .
B11 B12 B10 59.05(5) . .
B9 B12 B10 60.55(5) . .
B8 B12 B10 108.13(5) . .
B7 B8 B4 107.68(5) . .
B7 B8 B3 60.27(4) . .
B4 B8 B3 59.31(4) . .
B7 B8 B12 59.05(5) . .
B4 B8 B12 107.63(6) . .
B3 B8 B12 107.00(6) . .
B7 B8 B9 107.46(6) . .
B4 B8 B9 60.27(5) . .
B3 B8 B9 107.46(5) . .
B12 B8 B9 59.94(5) . .
C1 B4 B3 59.46(4) . .
C1 B4 B5 59.37(4) . .
B3 B4 B5 107.54(5) . .
C1 B4 B8 107.63(5) . .
B3 B4 B8 60.36(4) . .
B5 B4 B8 108.36(6) . .
C1 B4 B9 107.47(5) . .
B3 B4 B9 108.07(5) . .
B5 B4 B9 60.44(4) . .
B8 B4 B9 59.99(5) . .
B12 B9 B8 59.98(5) . .
B12 B9 B4 107.24(6) . .
B8 B9 B4 59.73(5) . .
B12 B9 B5 107.25(6) . .
B8 B9 B5 107.27(6) . .
B4 B9 B5 59.32(4) . .
B12 B9 B10 60.06(5) . .
B8 B9 B10 107.66(6) . .
B4 B9 B10 106.58(5) . .
B5 B9 B10 59.22(4) . .
C31 O1 C31' 23.91(12) . .
C31 O1 C34 105.57(10) . .
C31' O1 C34 111.59(9) . .
O1 C31 C32 104.58(12) . .
C31 C32 C33 97.59(10) . .
C34 C33 C32 105.61(9) . .
O1 C34 C33 104.51(11) . .

loop_
_geom_bond_atom_site_label_1
_geom_bond_atom_site_label_2
_geom_bond_distance
_geom_bond_site_symmetry_2
Ti1 C11 2.0968(12) .
Ti1 N1' 2.1021(6) .
Ti1 N1 2.1596(4) .
Ti1 C1 2.2542(5) .
Ti1 C8 2.3523(11) .
Ti1 C10 2.3509(9) .
Ti1 C7 2.3499(9) .
Ti1 C9 2.3635(10) .
Ti1 C6 2.3684(8) .
Ti1 Ti1 2.8981(3) 2_756
N1' C12' 1.4533(9) 2_756
N1' C12' 1.4533(9) .
N1' Ti1 2.1021(6) 2_756
N1 C11 1.4327(7) .
N1 C11 1.4327(8) 2_756
N1 C12 1.4496(9) .
N1 C12 1.4496(9) 2_756
N1 Ti1 2.1596(4) 2_756
C2 C3 1.5716(9) .
C2 B11 1.6906(10) .
C2 B6 1.7009(10) .
C2 B3 1.7086(10) .
C2 B7 1.7119(9) .
C2 C1 1.7131(8) .
C1 B6 1.7115(10) .
C1 B4 1.7146(9) .
C1 B3 1.7172(9) .
C1 B5 1.7205(10) .
C3 C6 1.5055(10) .
C3 C5 1.5378(13) .
C3 C4 1.5469(12) .
C6 C10 1.4244(12) .
C6 C7 1.4278(12) .
C7 C8 1.3819(14) .
C8 C9 1.3625(17) .
C9 C10 1.3932(14) .
C12 C12 1.187(3) 2_756
C12 C11 1.7721(15) .
B6 B5 1.7436(11) .
B6 B10 1.7693(11) .
B6 B11 1.7847(10) .
B11 B10 1.7444(13) .
B11 B7 1.7596(12) .
B11 B12 1.7597(12) .
B7 B12 1.7381(12) .
B7 B8 1.7586(12) .
B7 B3 1.7696(10) .
B3 B4 1.7474(11) .
B3 B8 1.7661(10) .
B5 B4 1.7589(12) .
B5 B10 1.7625(11) .
B5 B9 1.7789(10) .
B10 B12 1.7796(12) .
B10 B9 1.7883(13) .
B12 B9 1.7676(12) .
B12 B8 1.7684(13) .
B8 B4 1.7657(11) .
B8 B9 1.7703(13) .
B4 B9 1.7753(11) .
O1 C31 1.508(2) .
O1 C31' 1.5106(19) .
O1 C34 1.5234(16) .
C31 C32 1.5379(14) .
C32 C33 1.5467(14) .
C33 C34 1.5405(18) .
